data_7229279
loop_
_publ_author_name
'Zhou, Xia'
'Peng, Jun-Ling'
'Liu, Ze-Yu'
'Wen, Cai-Ying'
'Wang, Xing-Hao'
'Wu, Jian-Zhong'
'Ou, Yong-Cong'

_publ_section_title
;
 Tuning structure and Zn(II) sensing of lanthanide complexes with two
 phenylimidazophenanthrolines by acetonitrile hydrolysis
;
_journal_name_full CrystEngComm
_journal_paper_doi 10.1039/C7CE01576C
_journal_year 2017
_chemical_formula_moiety 'C50 H42 Dy2 N8 O12'
_chemical_formula_sum 'C50 H42 Dy2 N8 O12'
_chemical_formula_weight 1271.92
_chemical_name_systematic
;
 ?
;
_space_group_IT_number 2
_symmetry_cell_setting triclinic
_symmetry_space_group_name_Hall '-P 1'
_symmetry_space_group_name_H-M 'P -1'
_atom_sites_solution_hydrogens geom
_atom_sites_solution_primary direct
_atom_sites_solution_secondary difmap
_audit_creation_method SHELXL-97
_audit_update_record
;
2017-08-19 deposited with the CCDC.
2017-10-03 downloaded from the CCDC.
;
_cell_angle_alpha 73.302(3)
_cell_angle_beta 69.411(3)
_cell_angle_gamma 70.576(3)
_cell_formula_units_Z 1
_cell_length_a 9.8152(19)
_cell_length_b 10.379(2)
_cell_length_c 13.594(3)
_cell_measurement_reflns_used 1916
_cell_measurement_temperature 296(2)
_cell_measurement_theta_max 23.57
_cell_measurement_theta_min 2.29
_cell_volume 1199.6(4)
_computing_cell_refinement 'Bruker SAINT'
_computing_data_collection 'Bruker APEX2'
_computing_data_reduction 'Bruker SAINT'
_computing_molecular_graphics 'Bruker SHELXTL'
_computing_publication_material 'Bruker SHELXTL'
_computing_structure_refinement 'SHELXL-97 (Sheldrick, 2008)'
_computing_structure_solution 'SHELXS-97 (Sheldrick, 2008)'
_diffrn_ambient_temperature 296(2)
_diffrn_measured_fraction_theta_full 0.989
_diffrn_measured_fraction_theta_max 0.989
_diffrn_measurement_device_type 'Bruker APEX-II CCD'
_diffrn_measurement_method '\f and \w scans'
_diffrn_radiation_monochromator graphite
_diffrn_radiation_source 'fine-focus sealed tube'
_diffrn_radiation_type MoK\a
_diffrn_radiation_wavelength 0.71073
_diffrn_reflns_av_R_equivalents 0.0284
_diffrn_reflns_av_sigmaI/netI 0.0593
_diffrn_reflns_limit_h_max 11
_diffrn_reflns_limit_h_min -10
_diffrn_reflns_limit_k_max 12
_diffrn_reflns_limit_k_min -12
_diffrn_reflns_limit_l_max 16
_diffrn_reflns_limit_l_min -14
_diffrn_reflns_number 6339
_diffrn_reflns_theta_full 25.50
_diffrn_reflns_theta_max 25.50
_diffrn_reflns_theta_min 1.63
_exptl_absorpt_coefficient_mu 3.163
_exptl_absorpt_correction_T_max 0.6315
_exptl_absorpt_correction_T_min 0.5703
_exptl_absorpt_correction_type multi-scan
_exptl_absorpt_process_details 'SADABS (Sheldrick, 2008)'
_exptl_crystal_colour yellow
_exptl_crystal_density_diffrn 1.761
_exptl_crystal_density_method 'not measured'
_exptl_crystal_description block
_exptl_crystal_F_000 626
_exptl_crystal_size_max 0.20
_exptl_crystal_size_mid 0.18
_exptl_crystal_size_min 0.16
_refine_diff_density_max 1.270
_refine_diff_density_min -0.570
_refine_diff_density_rms 0.117
_refine_ls_extinction_method none
_refine_ls_goodness_of_fit_ref 0.998
_refine_ls_hydrogen_treatment constr
_refine_ls_matrix_type full
_refine_ls_number_parameters 328
_refine_ls_number_reflns 4417
_refine_ls_number_restraints 0
_refine_ls_restrained_S_all 0.998
_refine_ls_R_factor_all 0.0539
_refine_ls_R_factor_gt 0.0406
_refine_ls_shift/su_max 0.007
_refine_ls_shift/su_mean 0.000
_refine_ls_structure_factor_coef Fsqd
_refine_ls_weighting_details 'calc w=1/[\s^2^(Fo^2^)+(0.0473P)^2^+0.0000P] where P=(Fo^2^+2Fc^2^)/3'
_refine_ls_weighting_scheme calc
_refine_ls_wR_factor_gt 0.0882
_refine_ls_wR_factor_ref 0.0957
_reflns_number_gt 3560
_reflns_number_total 4417
_reflns_threshold_expression >2sigma(I)
_cod_data_source_file c7ce01576c2.cif
_cod_data_source_block shelx_CCDC2
_cod_database_code 7229279

loop_
_symmetry_equiv_pos_as_xyz
'x, y, z'
'-x, -y, -z'

loop_
_atom_site_label
_atom_site_type_symbol
_atom_site_fract_x
_atom_site_fract_y
_atom_site_fract_z
_atom_site_U_iso_or_equiv
_atom_site_adp_type
_atom_site_occupancy
_atom_site_symmetry_multiplicity
_atom_site_calc_flag
_atom_site_refinement_flags
C1 C 0.1502(8) 0.3451(7) 0.4058(5) 0.0561(18) Uani 1 1 d .
H1 H 0.1166 0.3736 0.4711 0.067 Uiso 1 1 calc R
C2 C 0.0637(8) 0.2810(7) 0.3848(5) 0.0572(18) Uani 1 1 d .
H2 H -0.0259 0.2676 0.4352 0.069 Uiso 1 1 calc R
C3 C 0.1094(7) 0.2373(7) 0.2901(5) 0.0521(17) Uani 1 1 d .
H3 H 0.0519 0.1936 0.2755 0.063 Uiso 1 1 calc R
C4 C 0.2442(7) 0.2592(6) 0.2151(4) 0.0422(14) Uani 1 1 d .
C5 C 0.3015(7) 0.2209(6) 0.1128(5) 0.0445(15) Uani 1 1 d .
C6 C 0.4322(7) 0.2506(6) 0.0422(4) 0.0427(14) Uani 1 1 d .
C7 C 0.5217(7) 0.3160(6) 0.0650(4) 0.0408(14) Uani 1 1 d .
C8 C 0.6570(7) 0.3433(6) -0.0041(5) 0.0494(16) Uani 1 1 d .
H8 H 0.6947 0.3209 -0.0718 0.059 Uiso 1 1 calc R
C9 C 0.7330(8) 0.4034(7) 0.0290(5) 0.0525(16) Uani 1 1 d .
H9 H 0.8245 0.4206 -0.0154 0.063 Uiso 1 1 calc R
C10 C 0.6728(8) 0.4389(6) 0.1297(4) 0.0493(16) Uani 1 1 d .
H10 H 0.7261 0.4800 0.1509 0.059 Uiso 1 1 calc R
C11 C 0.4687(7) 0.3529(6) 0.1674(4) 0.0420(14) Uani 1 1 d .
C12 C 0.3288(7) 0.3252(6) 0.2423(4) 0.0422(14) Uani 1 1 d .
C13 C 0.3360(7) 0.1464(6) -0.0273(4) 0.0447(15) Uani 1 1 d .
C14 C 0.3176(7) 0.0807(6) -0.1030(5) 0.0452(15) Uani 1 1 d .
C15 C 0.2001(8) 0.0191(7) -0.0707(5) 0.0532(17) Uani 1 1 d .
H15 H 0.1345 0.0199 -0.0020 0.064 Uiso 1 1 calc R
C16 C 0.1783(8) -0.0438(7) -0.1386(5) 0.0591(18) Uani 1 1 d .
H16 H 0.0977 -0.0836 -0.1162 0.071 Uiso 1 1 calc R
C17 C 0.2764(9) -0.0473(8) -0.2400(6) 0.064(2) Uani 1 1 d .
H17 H 0.2623 -0.0894 -0.2862 0.077 Uiso 1 1 calc R
C18 C 0.3949(9) 0.0116(9) -0.2722(6) 0.073(2) Uani 1 1 d .
H18 H 0.4618 0.0079 -0.3402 0.088 Uiso 1 1 calc R
C19 C 0.4166(8) 0.0763(7) -0.2052(5) 0.0588(19) Uani 1 1 d .
H19 H 0.4969 0.1166 -0.2284 0.071 Uiso 1 1 calc R
C20 C 0.2233(8) 0.7285(7) 0.3019(5) 0.0460(15) Uani 1 1 d .
C21 C 0.1208(8) 0.8598(7) 0.2596(6) 0.0642(19) Uani 1 1 d .
H21A H 0.0516 0.9037 0.3179 0.096 Uiso 1 1 calc R
H21B H 0.0656 0.8380 0.2233 0.096 Uiso 1 1 calc R
H21C H 0.1795 0.9217 0.2104 0.096 Uiso 1 1 calc R
C22 C 0.2571(7) 0.4218(7) 0.6496(5) 0.0475(15) Uani 1 1 d .
C23 C 0.1204(8) 0.3811(8) 0.7306(5) 0.0598(18) Uani 1 1 d .
H23A H 0.0376 0.4155 0.6998 0.090 Uiso 1 1 calc R
H23B H 0.0945 0.4204 0.7927 0.090 Uiso 1 1 calc R
H23C H 0.1417 0.2815 0.7508 0.090 Uiso 1 1 calc R
C24 C 0.6215(7) 0.2412(6) 0.4817(5) 0.0463(15) Uani 1 1 d .
C25 C 0.7262(8) 0.1072(7) 0.5182(5) 0.0603(18) Uani 1 1 d .
H25A H 0.7152 0.0326 0.4957 0.090 Uiso 1 1 calc R
H25B H 0.7024 0.0886 0.5949 0.090 Uiso 1 1 calc R
H25C H 0.8282 0.1147 0.4875 0.090 Uiso 1 1 calc R
N1 N 0.2801(6) 0.3684(5) 0.3372(4) 0.0436(12) Uani 1 1 d .
N2 N 0.5426(6) 0.4170(5) 0.1973(4) 0.0446(12) Uani 1 1 d .
N3 N 0.2416(6) 0.1561(5) 0.0696(4) 0.0502(13) Uani 1 1 d .
N4 N 0.4520(6) 0.2022(5) -0.0483(4) 0.0453(12) Uani 1 1 d .
H4N H 0.5242 0.2068 -0.1067 0.054 Uiso 1 1 calc R
O1 O 0.5949(5) 0.3472(4) 0.5203(3) 0.0530(11) Uani 1 1 d .
O2 O 0.5596(5) 0.2488(4) 0.4120(3) 0.0585(12) Uani 1 1 d .
O3 O 0.1740(5) 0.6487(5) 0.3862(3) 0.0529(11) Uani 1 1 d .
O4 O 0.3619(5) 0.6987(4) 0.2493(3) 0.0505(11) Uani 1 1 d .
O5 O 0.2764(5) 0.4182(5) 0.5534(3) 0.0528(11) Uani 1 1 d .
O6 O 0.6588(5) 0.5435(5) 0.3170(3) 0.0521(11) Uani 1 1 d .
Dy1 Dy 0.42713(3) 0.49051(3) 0.38482(2) 0.04237(12) Uani 1 1 d .

loop_
_atom_site_aniso_label
_atom_site_aniso_U_11
_atom_site_aniso_U_22
_atom_site_aniso_U_33
_atom_site_aniso_U_23
_atom_site_aniso_U_13
_atom_site_aniso_U_12
C1 0.069(5) 0.067(5) 0.034(3) -0.018(3) -0.011(3) -0.018(4)
C2 0.062(5) 0.074(5) 0.042(4) -0.021(3) -0.001(3) -0.033(4)
C3 0.060(4) 0.068(4) 0.040(3) -0.020(3) -0.007(3) -0.031(4)
C4 0.056(4) 0.047(4) 0.029(3) -0.012(3) -0.011(3) -0.017(3)
C5 0.059(4) 0.044(4) 0.037(3) -0.008(3) -0.021(3) -0.014(3)
C6 0.055(4) 0.049(4) 0.028(3) -0.013(3) -0.010(3) -0.015(3)
C7 0.045(4) 0.043(3) 0.034(3) -0.009(3) -0.012(3) -0.008(3)
C8 0.060(4) 0.056(4) 0.034(3) -0.020(3) -0.009(3) -0.012(3)
C9 0.054(4) 0.063(4) 0.039(3) -0.015(3) -0.006(3) -0.017(3)
C10 0.068(5) 0.055(4) 0.034(3) -0.020(3) -0.012(3) -0.021(4)
C11 0.054(4) 0.048(4) 0.028(3) -0.014(3) -0.015(3) -0.009(3)
C12 0.047(4) 0.047(4) 0.030(3) -0.011(3) -0.010(3) -0.008(3)
C13 0.056(4) 0.047(4) 0.035(3) -0.013(3) -0.013(3) -0.015(3)
C14 0.058(4) 0.047(4) 0.037(3) -0.013(3) -0.017(3) -0.013(3)
C15 0.056(4) 0.064(4) 0.040(3) -0.015(3) -0.006(3) -0.020(4)
C16 0.064(5) 0.073(5) 0.053(4) -0.024(4) -0.016(4) -0.024(4)
C17 0.074(5) 0.077(5) 0.062(5) -0.033(4) -0.030(4) -0.016(4)
C18 0.079(6) 0.101(6) 0.049(4) -0.040(4) -0.003(4) -0.031(5)
C19 0.068(5) 0.080(5) 0.039(3) -0.023(3) -0.007(3) -0.031(4)
C20 0.057(4) 0.048(4) 0.041(3) -0.016(3) -0.016(3) -0.016(3)
C21 0.065(5) 0.059(5) 0.063(5) -0.003(4) -0.026(4) -0.008(4)
C22 0.057(4) 0.052(4) 0.035(3) -0.010(3) -0.015(3) -0.013(3)
C23 0.061(5) 0.078(5) 0.039(4) -0.006(3) -0.010(3) -0.024(4)
C24 0.059(4) 0.047(4) 0.031(3) -0.014(3) -0.005(3) -0.012(3)
C25 0.069(5) 0.053(4) 0.055(4) -0.008(3) -0.025(4) -0.005(4)
N1 0.052(3) 0.053(3) 0.028(2) -0.017(2) -0.009(2) -0.012(3)
N2 0.060(3) 0.048(3) 0.030(2) -0.012(2) -0.011(2) -0.016(3)
N3 0.064(4) 0.058(3) 0.036(3) -0.020(2) -0.005(3) -0.026(3)
N4 0.055(3) 0.051(3) 0.032(3) -0.014(2) -0.010(2) -0.014(3)
O1 0.068(3) 0.053(3) 0.044(2) -0.021(2) -0.010(2) -0.017(2)
O2 0.082(3) 0.053(3) 0.046(3) -0.024(2) -0.028(2) -0.002(2)
O3 0.052(3) 0.057(3) 0.042(2) -0.005(2) -0.007(2) -0.015(2)
O4 0.057(3) 0.060(3) 0.033(2) -0.007(2) -0.009(2) -0.018(2)
O5 0.073(3) 0.066(3) 0.029(2) -0.013(2) -0.015(2) -0.026(2)
O6 0.058(3) 0.075(3) 0.033(2) -0.020(2) -0.013(2) -0.021(2)
Dy1 0.0555(2) 0.0483(2) 0.02715(16) -0.01284(12) -0.01167(13) -0.01359(14)

loop_
_atom_type_symbol
_atom_type_description
_atom_type_scat_dispersion_real
_atom_type_scat_dispersion_imag
_atom_type_scat_source
C C 0.0033 0.0016 'International Tables Vol C Tables 4.2.6.8 and 6.1.1.4'
H H 0.0000 0.0000 'International Tables Vol C Tables 4.2.6.8 and 6.1.1.4'
N N 0.0061 0.0033 'International Tables Vol C Tables 4.2.6.8 and 6.1.1.4'
O O 0.0106 0.0060 'International Tables Vol C Tables 4.2.6.8 and 6.1.1.4'
Dy Dy -0.1892 4.4098 'International Tables Vol C Tables 4.2.6.8 and 6.1.1.4'

loop_
_geom_angle_atom_site_label_1
_geom_angle_atom_site_label_2
_geom_angle_atom_site_label_3
_geom_angle
_geom_angle_site_symmetry_1
_geom_angle_site_symmetry_3
N1 C1 C2 123.5(6) . .
C3 C2 C1 120.0(6) . .
C2 C3 C4 119.0(6) . .
C3 C4 C5 124.0(5) . .
C3 C4 C12 118.1(5) . .
C5 C4 C12 117.9(5) . .
N3 C5 C6 111.2(5) . .
N3 C5 C4 128.4(6) . .
C6 C5 C4 120.4(5) . .
C5 C6 N4 104.8(5) . .
C5 C6 C7 124.2(5) . .
N4 C6 C7 131.0(5) . .
C8 C7 C11 118.2(5) . .
C8 C7 C6 125.2(5) . .
C11 C7 C6 116.6(5) . .
C9 C8 C7 119.1(6) . .
C8 C9 C10 119.4(6) . .
N2 C10 C9 123.3(6) . .
N2 C11 C7 121.9(5) . .
N2 C11 C12 118.1(5) . .
C7 C11 C12 120.0(5) . .
N1 C12 C4 121.6(5) . .
N1 C12 C11 117.5(5) . .
C4 C12 C11 120.9(5) . .
N3 C13 N4 112.4(5) . .
N3 C13 C14 123.8(5) . .
N4 C13 C14 123.8(5) . .
C15 C14 C19 118.9(5) . .
C15 C14 C13 119.0(5) . .
C19 C14 C13 122.1(6) . .
C16 C15 C14 121.1(6) . .
C17 C16 C15 119.7(6) . .
C18 C17 C16 119.6(6) . .
C17 C18 C19 121.1(6) . .
C18 C19 C14 119.6(6) . .
O3 C20 O4 120.5(6) . .
O3 C20 C21 121.0(6) . .
O4 C20 C21 118.5(6) . .
O3 C20 Dy1 60.5(3) . .
O4 C20 Dy1 60.2(3) . .
C21 C20 Dy1 176.3(4) . .
O6 C22 O5 125.9(6) 2_666 .
O6 C22 C23 117.6(5) 2_666 .
O5 C22 C23 116.5(6) . .
O1 C24 O2 119.7(6) . .
O1 C24 C25 120.1(6) . .
O2 C24 C25 120.2(5) . .
O1 C24 Dy1 66.5(3) . .
O2 C24 Dy1 53.3(3) . .
C25 C24 Dy1 172.7(4) . .
C1 N1 C12 117.8(5) . .
C1 N1 Dy1 120.4(4) . .
C12 N1 Dy1 121.9(4) . .
C10 N2 C11 118.0(5) . .
C10 N2 Dy1 123.0(4) . .
C11 N2 Dy1 119.1(4) . .
C13 N3 C5 104.7(5) . .
C13 N4 C6 107.0(5) . .
C24 O1 Dy1 168.2(4) . 2_666
C24 O1 Dy1 87.9(4) . .
Dy1 O1 Dy1 103.83(16) 2_666 .
C24 O2 Dy1 101.7(4) . .
C20 O3 Dy1 93.4(4) . .
C20 O4 Dy1 93.3(4) . .
C22 O5 Dy1 138.3(4) . .
C22 O6 Dy1 137.7(4) 2_666 .
O1 Dy1 O5 76.82(14) 2_666 .
O1 Dy1 O6 75.56(15) 2_666 .
O5 Dy1 O6 135.77(14) . .
O1 Dy1 O2 126.60(15) 2_666 .
O5 Dy1 O2 81.33(16) . .
O6 Dy1 O2 88.21(16) . .
O1 Dy1 O4 83.52(14) 2_666 .
O5 Dy1 O4 128.19(15) . .
O6 Dy1 O4 81.79(15) . .
O2 Dy1 O4 144.67(14) . .
O1 Dy1 O3 76.85(15) 2_666 .
O5 Dy1 O3 76.25(15) . .
O6 Dy1 O3 128.59(15) . .
O2 Dy1 O3 142.43(16) . .
O4 Dy1 O3 52.58(14) . .
O1 Dy1 N1 144.11(16) 2_666 .
O5 Dy1 N1 79.57(14) . .
O6 Dy1 N1 138.57(14) . .
O2 Dy1 N1 75.08(16) . .
O4 Dy1 N1 90.35(15) . .
O3 Dy1 N1 71.51(15) . .
O1 Dy1 N2 144.42(15) 2_666 .
O5 Dy1 N2 138.75(14) . .
O6 Dy1 N2 75.43(14) . .
O2 Dy1 N2 72.33(14) . .
O4 Dy1 N2 72.36(14) . .
O3 Dy1 N2 106.43(15) . .
N1 Dy1 N2 63.48(15) . .
O1 Dy1 O1 76.17(16) 2_666 .
O5 Dy1 O1 69.22(14) . .
O6 Dy1 O1 71.05(13) . .
O2 Dy1 O1 50.52(13) . .
O4 Dy1 O1 149.28(14) . .
O3 Dy1 O1 139.99(13) . .
N1 Dy1 O1 119.49(14) . .
N2 Dy1 O1 112.74(14) . .
O1 Dy1 C20 77.81(16) 2_666 .
O5 Dy1 C20 101.82(17) . .
O6 Dy1 C20 105.25(17) . .
O2 Dy1 C20 154.98(16) . .
O4 Dy1 C20 26.57(15) . .
O3 Dy1 C20 26.07(15) . .
N1 Dy1 C20 81.06(16) . .
N2 Dy1 C20 90.44(16) . .
O1 Dy1 C20 153.80(15) . .
O1 Dy1 C24 101.68(17) 2_666 .
O5 Dy1 C24 74.65(16) . .
O6 Dy1 C24 77.95(16) . .
O2 Dy1 C24 25.02(15) . .
O4 Dy1 C24 157.00(16) . .
O3 Dy1 C24 150.36(15) . .
N1 Dy1 C24 97.62(17) . .
N2 Dy1 C24 91.93(16) . .
O1 Dy1 C24 25.52(14) . .
C20 Dy1 C24 176.42(17) . .
O1 Dy1 Dy1 41.45(11) 2_666 2_666
O5 Dy1 Dy1 67.93(10) . 2_666
O6 Dy1 Dy1 68.43(9) . 2_666
O2 Dy1 Dy1 85.19(10) . 2_666
O4 Dy1 Dy1 121.33(10) . 2_666
O3 Dy1 Dy1 112.88(10) . 2_666
N1 Dy1 Dy1 144.17(10) . 2_666
N2 Dy1 Dy1 137.78(12) . 2_666
O1 Dy1 Dy1 34.71(8) . 2_666
C20 Dy1 Dy1 119.20(11) . 2_666
C24 Dy1 Dy1 60.23(11) . 2_666

loop_
_geom_bond_atom_site_label_1
_geom_bond_atom_site_label_2
_geom_bond_distance
_geom_bond_site_symmetry_2
C1 N1 1.338(8) .
C1 C2 1.379(9) .
C2 C3 1.363(8) .
C3 C4 1.399(8) .
C4 C5 1.425(8) .
C4 C12 1.427(8) .
C5 N3 1.369(7) .
C5 C6 1.374(8) .
C6 N4 1.389(7) .
C6 C7 1.427(8) .
C7 C8 1.395(8) .
C7 C11 1.421(7) .
C8 C9 1.362(8) .
C9 C10 1.391(8) .
C10 N2 1.332(7) .
C11 N2 1.348(7) .
C11 C12 1.455(8) .
C12 N1 1.360(7) .
C13 N3 1.327(7) .
C13 N4 1.351(7) .
C13 C14 1.474(8) .
C14 C15 1.380(8) .
C14 C19 1.391(8) .
C15 C16 1.380(8) .
C16 C17 1.378(9) .
C17 C18 1.371(10) .
C18 C19 1.381(9) .
C20 O3 1.251(7) .
C20 O4 1.273(7) .
C20 C21 1.498(9) .
C20 Dy1 2.841(7) .
C22 O6 1.253(7) 2_666
C22 O5 1.264(7) .
C22 C23 1.504(8) .
C24 O1 1.264(7) .
C24 O2 1.267(7) .
C24 C25 1.499(9) .
C24 Dy1 2.932(7) .
N1 Dy1 2.541(5) .
N2 Dy1 2.623(4) .
O1 Dy1 2.315(4) 2_666
O1 Dy1 2.691(5) .
O2 Dy1 2.399(4) .
O3 Dy1 2.478(4) .
O4 Dy1 2.469(4) .
O5 Dy1 2.317(4) .
O6 C22 1.253(7) 2_666
O6 Dy1 2.322(4) .
Dy1 O1 2.315(4) 2_666
Dy1 Dy1 3.9476(8) 2_666

loop_
_geom_hbond_atom_site_label_D
_geom_hbond_atom_site_label_H
_geom_hbond_atom_site_label_A
_geom_hbond_distance_DH
_geom_hbond_distance_HA
_geom_hbond_distance_DA
_geom_hbond_angle_DHA
_geom_hbond_site_symmetry_A
N4 H4N O4 0.86 2.02 2.825(6) 155.5 2_665
